data_7116524
loop_
_publ_author_name
'Yan-Qin He'
'Yu-Wu Zhong'

_publ_section_title
;
 The synthesis of 2- and 2,7-functionalized pyrene derivatives through
 Ru(II)-catalyzed C-H activation
;
_journal_name_full Chem.Commun.
_journal_page_first 3411
_journal_paper_doi 10.1039/C4cc09480H
_journal_volume 51
_journal_year 2015
_chemical_formula_moiety 'C28 H19 N O'
_chemical_formula_sum 'C28 H19 N O'
_chemical_formula_weight 385.44
_chemical_name_systematic
; 
 ? 
;
_space_group_IT_number 19
_symmetry_cell_setting orthorhombic
_symmetry_space_group_name_Hall 'P 2ac 2ab'
_symmetry_space_group_name_H-M 'P 21 21 21'
_atom_sites_solution_hydrogens geom
_atom_sites_solution_primary direct
_atom_sites_solution_secondary difmap
_audit_creation_method SHELXL-97
_audit_update_record
;
2014-10-22 deposited with the CCDC.
2015-01-20 downloaded from the CCDC.
;
_cell_angle_alpha 90.00
_cell_angle_beta 90.00
_cell_angle_gamma 90.00
_cell_formula_units_Z 4
_cell_length_a 8.519(2)
_cell_length_b 9.631(3)
_cell_length_c 24.207(7)
_cell_measurement_reflns_used 5789
_cell_measurement_temperature 173(2)
_cell_measurement_theta_max 27.48
_cell_measurement_theta_min 1.68
_cell_volume 1986.1(10)
_computing_cell_refinement 'CrystalClear (Rigaku Inc., 2007)'
_computing_data_collection 'CrystalClear (Rigaku Inc., 2007)'
_computing_data_reduction 'CrystalClear (Rigaku Inc., 2007)'
_computing_molecular_graphics 'Olex2 Ver 1.1'
_computing_publication_material 'SHELX97 (Sheldrick, 2008)'
_computing_structure_refinement 'Olex2 Ver 1.1'
_computing_structure_solution 'SHELXS-97 (Sheldrick, 2008)'
_diffrn_ambient_temperature 173(2)
_diffrn_measured_fraction_theta_full 0.998
_diffrn_measured_fraction_theta_max 0.998
_diffrn_measurement_device_type 'MM007-HF CCD(Saturn 724+)'
_diffrn_measurement_method '\w scans at fixed \c = 45\%'
_diffrn_radiation_monochromator Confocal
_diffrn_radiation_source 'rotating anode'
_diffrn_radiation_type MoK\a
_diffrn_radiation_wavelength 0.71073
_diffrn_reflns_av_R_equivalents 0.0540
_diffrn_reflns_av_sigmaI/netI 0.0491
_diffrn_reflns_limit_h_max 11
_diffrn_reflns_limit_h_min -10
_diffrn_reflns_limit_k_max 10
_diffrn_reflns_limit_k_min -12
_diffrn_reflns_limit_l_max 31
_diffrn_reflns_limit_l_min -31
_diffrn_reflns_number 14358
_diffrn_reflns_theta_full 27.49
_diffrn_reflns_theta_max 27.49
_diffrn_reflns_theta_min 2.28
_exptl_absorpt_coefficient_mu 0.078
_exptl_absorpt_correction_T_max 1.0000
_exptl_absorpt_correction_T_min 0.6768
_exptl_absorpt_correction_type multi-scan
_exptl_absorpt_process_details 'CrystalClear (Rigaku Inc., 2007)'
_exptl_crystal_colour 'light yellow'
_exptl_crystal_density_diffrn 1.289
_exptl_crystal_density_method 'not measured'
_exptl_crystal_description plate
_exptl_crystal_F_000 808
_exptl_crystal_size_max 0.33
_exptl_crystal_size_mid 0.14
_exptl_crystal_size_min 0.05
_refine_diff_density_max 0.169
_refine_diff_density_min -0.172
_refine_diff_density_rms 0.042
_refine_ls_abs_structure_details 'Flack H D (1983), Acta Cryst. A39, 876-881'
_refine_ls_abs_structure_Flack 2(2)
_refine_ls_extinction_method none
_refine_ls_goodness_of_fit_ref 1.132
_refine_ls_hydrogen_treatment constr
_refine_ls_matrix_type full
_refine_ls_number_parameters 272
_refine_ls_number_reflns 4553
_refine_ls_number_restraints 0
_refine_ls_restrained_S_all 1.132
_refine_ls_R_factor_all 0.0702
_refine_ls_R_factor_gt 0.0605
_refine_ls_shift/su_max 0.001
_refine_ls_shift/su_mean 0.000
_refine_ls_structure_factor_coef Fsqd
_refine_ls_weighting_details 'calc w=1/[\s^2^(Fo^2^)+(0.0410P)^2^+0.5224P] where P=(Fo^2^+2Fc^2^)/3'
_refine_ls_weighting_scheme calc
_refine_ls_wR_factor_gt 0.1210
_refine_ls_wR_factor_ref 0.1259
_reflns_number_gt 4055
_reflns_number_total 4553
_reflns_threshold_expression >2sigma(I)
_cod_data_source_file c4cc09480h2.cif
_cod_data_source_block mx2799
_cod_original_cell_volume 1986.1(9)
_cod_original_sg_symbol_H-M P2(1)2(1)2(1)
_cod_database_code 7116524

loop_
_symmetry_equiv_pos_as_xyz
'x, y, z'
'-x+1/2, -y, z+1/2'
'-x, y+1/2, -z+1/2'
'x+1/2, -y+1/2, -z'

loop_
_atom_site_label
_atom_site_type_symbol
_atom_site_fract_x
_atom_site_fract_y
_atom_site_fract_z
_atom_site_U_iso_or_equiv
_atom_site_adp_type
_atom_site_occupancy
_atom_site_symmetry_multiplicity
_atom_site_calc_flag
_atom_site_refinement_flags
O1 O 0.4181(2) 0.41464(19) 0.49004(6) 0.0446(4) Uani 1 1 d .
N1 N 0.9033(2) 0.2233(2) 0.27667(9) 0.0413(5) Uani 1 1 d .
C1 C 0.5489(3) 0.3963(2) 0.26125(9) 0.0308(5) Uani 1 1 d .
C2 C 0.4219(3) 0.4179(2) 0.22631(9) 0.0339(5) Uani 1 1 d .
H2 H 0.3215 0.4351 0.2420 0.041 Uiso 1 1 calc R
C3 C 0.4370(2) 0.4150(2) 0.16904(9) 0.0314(5) Uani 1 1 d .
C4 C 0.3056(3) 0.4353(3) 0.13230(10) 0.0376(5) Uani 1 1 d .
H4 H 0.2038 0.4482 0.1475 0.045 Uiso 1 1 calc R
C5 C 0.3233(3) 0.4363(3) 0.07749(10) 0.0375(5) Uani 1 1 d .
H5 H 0.2338 0.4493 0.0546 0.045 Uiso 1 1 calc R
C6 C 0.4749(3) 0.4182(2) 0.05226(10) 0.0343(5) Uani 1 1 d .
C7 C 0.4975(3) 0.4254(3) -0.00477(10) 0.0431(6) Uani 1 1 d .
H7 H 0.4103 0.4423 -0.0283 0.052 Uiso 1 1 calc R
C8 C 0.6453(3) 0.4082(3) -0.02746(10) 0.0433(6) Uani 1 1 d .
H8 H 0.6589 0.4146 -0.0663 0.052 Uiso 1 1 calc R
C9 C 0.7732(3) 0.3818(3) 0.00599(10) 0.0395(6) Uani 1 1 d .
H9 H 0.8735 0.3681 -0.0103 0.047 Uiso 1 1 calc R
C10 C 0.7573(3) 0.3751(2) 0.06319(9) 0.0333(5) Uani 1 1 d .
C11 C 0.8859(3) 0.3478(3) 0.09958(9) 0.0354(5) Uani 1 1 d .
H11 H 0.9872 0.3332 0.0843 0.043 Uiso 1 1 calc R
C12 C 0.8682(3) 0.3422(2) 0.15511(9) 0.0332(5) Uani 1 1 d .
H12 H 0.9567 0.3224 0.1776 0.040 Uiso 1 1 calc R
C13 C 0.7185(2) 0.3655(2) 0.18064(9) 0.0295(5) Uani 1 1 d .
C14 C 0.6977(2) 0.3685(2) 0.23857(9) 0.0297(5) Uani 1 1 d .
C15 C 0.5871(2) 0.3915(2) 0.14555(9) 0.0291(5) Uani 1 1 d .
C16 C 0.6067(3) 0.3947(2) 0.08715(9) 0.0306(5) Uani 1 1 d .
C17 C 0.5227(2) 0.4004(2) 0.32214(9) 0.0314(5) Uani 1 1 d .
C18 C 0.5626(3) 0.2894(3) 0.35578(9) 0.0359(5) Uani 1 1 d .
H18 H 0.6134 0.2111 0.3399 0.043 Uiso 1 1 calc R
C19 C 0.5305(3) 0.2896(3) 0.41200(10) 0.0395(6) Uani 1 1 d .
H19 H 0.5585 0.2123 0.4343 0.047 Uiso 1 1 calc R
C20 C 0.4570(3) 0.4040(3) 0.43527(9) 0.0340(5) Uani 1 1 d .
C21 C 0.4186(3) 0.5171(2) 0.40247(10) 0.0349(5) Uani 1 1 d .
H21 H 0.3709 0.5965 0.4186 0.042 Uiso 1 1 calc R
C22 C 0.4496(3) 0.5149(3) 0.34640(10) 0.0351(5) Uani 1 1 d .
H22 H 0.4207 0.5920 0.3241 0.042 Uiso 1 1 calc R
C23 C 0.4670(4) 0.3060(3) 0.52604(11) 0.0605(8) Uani 1 1 d .
H23A H 0.4159 0.2190 0.5151 0.091 Uiso 1 1 calc R
H23B H 0.4376 0.3291 0.5641 0.091 Uiso 1 1 calc R
H23C H 0.5812 0.2951 0.5237 0.091 Uiso 1 1 calc R
C24 C 0.8379(2) 0.3501(2) 0.27519(9) 0.0310(5) Uani 1 1 d .
C25 C 0.8976(3) 0.4618(3) 0.30434(10) 0.0372(5) Uani 1 1 d .
H25 H 0.8475 0.5498 0.3025 0.045 Uiso 1 1 calc R
C26 C 1.0310(3) 0.4438(3) 0.33615(10) 0.0432(6) Uani 1 1 d .
H26 H 1.0751 0.5194 0.3561 0.052 Uiso 1 1 calc R
C27 C 1.0986(3) 0.3138(3) 0.33830(10) 0.0431(6) Uani 1 1 d .
H27 H 1.1895 0.2979 0.3601 0.052 Uiso 1 1 calc R
C28 C 1.0324(3) 0.2080(3) 0.30844(11) 0.0452(6) Uani 1 1 d .
H28 H 1.0800 0.1189 0.3102 0.054 Uiso 1 1 calc R

loop_
_atom_site_aniso_label
_atom_site_aniso_U_11
_atom_site_aniso_U_22
_atom_site_aniso_U_33
_atom_site_aniso_U_23
_atom_site_aniso_U_13
_atom_site_aniso_U_12
O1 0.0571(11) 0.0454(11) 0.0315(8) 0.0010(8) 0.0072(8) 0.0095(9)
N1 0.0374(11) 0.0357(12) 0.0510(12) -0.0003(10) -0.0067(10) 0.0066(9)
C1 0.0298(10) 0.0287(12) 0.0339(11) 0.0020(9) 0.0000(9) 0.0017(10)
C2 0.0267(10) 0.0350(13) 0.0401(12) 0.0012(11) 0.0036(9) 0.0024(10)
C3 0.0289(11) 0.0280(12) 0.0372(11) 0.0009(10) -0.0012(9) -0.0008(10)
C4 0.0258(11) 0.0393(14) 0.0477(14) -0.0011(12) -0.0029(10) -0.0009(10)
C5 0.0322(11) 0.0349(13) 0.0456(13) 0.0022(11) -0.0082(10) -0.0029(11)
C6 0.0378(12) 0.0286(12) 0.0364(11) 0.0004(10) -0.0041(10) -0.0036(10)
C7 0.0488(14) 0.0426(14) 0.0377(12) 0.0033(12) -0.0087(11) -0.0054(13)
C8 0.0548(15) 0.0450(16) 0.0300(11) -0.0019(12) 0.0012(11) -0.0038(13)
C9 0.0429(13) 0.0386(14) 0.0371(12) -0.0044(11) 0.0048(11) -0.0041(11)
C10 0.0347(11) 0.0285(12) 0.0367(12) -0.0023(10) 0.0001(10) -0.0048(10)
C11 0.0298(11) 0.0366(13) 0.0399(12) -0.0026(11) 0.0036(10) -0.0018(10)
C12 0.0274(11) 0.0346(13) 0.0375(12) -0.0012(10) -0.0025(10) -0.0002(10)
C13 0.0277(10) 0.0256(12) 0.0352(12) -0.0005(10) -0.0003(9) -0.0026(9)
C14 0.0278(10) 0.0262(12) 0.0350(11) -0.0023(9) 0.0000(9) -0.0024(9)
C15 0.0292(10) 0.0255(11) 0.0327(11) -0.0011(9) -0.0007(9) -0.0029(9)
C16 0.0340(11) 0.0243(12) 0.0335(11) 0.0000(9) -0.0017(9) -0.0021(10)
C17 0.0269(10) 0.0319(12) 0.0353(11) -0.0012(10) 0.0018(9) 0.0013(10)
C18 0.0391(12) 0.0307(12) 0.0378(12) -0.0007(10) 0.0050(10) 0.0075(11)
C19 0.0439(13) 0.0335(13) 0.0410(13) 0.0046(11) 0.0028(11) 0.0078(11)
C20 0.0355(11) 0.0361(13) 0.0303(10) 0.0007(10) 0.0018(9) -0.0006(10)
C21 0.0368(12) 0.0275(12) 0.0404(12) -0.0037(10) 0.0007(10) 0.0050(10)
C22 0.0355(12) 0.0327(12) 0.0372(12) 0.0018(10) -0.0011(10) 0.0036(10)
C23 0.085(2) 0.0552(19) 0.0414(14) 0.0159(14) 0.0114(15) 0.0198(17)
C24 0.0279(10) 0.0333(12) 0.0319(11) 0.0003(10) 0.0001(9) 0.0014(10)
C25 0.0346(12) 0.0347(13) 0.0424(13) -0.0022(10) -0.0035(10) 0.0002(10)
C26 0.0389(13) 0.0477(16) 0.0430(13) -0.0059(12) -0.0054(11) -0.0044(12)
C27 0.0343(12) 0.0567(17) 0.0382(13) 0.0054(12) -0.0037(10) 0.0015(12)
C28 0.0399(13) 0.0453(15) 0.0505(14) 0.0074(13) -0.0029(12) 0.0096(12)

loop_
_atom_type_symbol
_atom_type_description
_atom_type_scat_dispersion_real
_atom_type_scat_dispersion_imag
_atom_type_scat_source
C C 0.0033 0.0016 'International Tables Vol C Tables 4.2.6.8 and 6.1.1.4'
H H 0.0000 0.0000 'International Tables Vol C Tables 4.2.6.8 and 6.1.1.4'
N N 0.0061 0.0033 'International Tables Vol C Tables 4.2.6.8 and 6.1.1.4'
O O 0.0106 0.0060 'International Tables Vol C Tables 4.2.6.8 and 6.1.1.4'

loop_
_geom_angle_atom_site_label_1
_geom_angle_atom_site_label_2
_geom_angle_atom_site_label_3
_geom_angle
C20 O1 C23 117.8(2)
C24 N1 C28 116.9(2)
C2 C1 C14 119.51(19)
C2 C1 C17 118.78(19)
C14 C1 C17 121.70(19)
C1 C2 C3 122.1(2)
C1 C2 H2 119.0
C3 C2 H2 119.0
C2 C3 C15 119.05(19)
C2 C3 C4 122.6(2)
C15 C3 C4 118.3(2)
C5 C4 C3 121.7(2)
C5 C4 H4 119.2
C3 C4 H4 119.1
C4 C5 C6 121.5(2)
C4 C5 H5 119.3
C6 C5 H5 119.3
C7 C6 C16 119.1(2)
C7 C6 C5 122.5(2)
C16 C6 C5 118.4(2)
C8 C7 C6 120.8(2)
C8 C7 H7 119.6
C6 C7 H7 119.6
C9 C8 C7 120.5(2)
C9 C8 H8 119.8
C7 C8 H8 119.8
C8 C9 C10 121.0(2)
C8 C9 H9 119.5
C10 C9 H9 119.5
C9 C10 C16 119.2(2)
C9 C10 C11 123.1(2)
C16 C10 C11 117.7(2)
C12 C11 C10 122.3(2)
C12 C11 H11 118.9
C10 C11 H11 118.9
C11 C12 C13 121.4(2)
C11 C12 H12 119.3
C13 C12 H12 119.3
C14 C13 C15 119.21(19)
C14 C13 C12 122.83(19)
C15 C13 C12 117.93(19)
C1 C14 C13 120.27(19)
C1 C14 C24 120.67(19)
C13 C14 C24 118.96(19)
C3 C15 C16 120.0(2)
C3 C15 C13 119.80(19)
C16 C15 C13 120.18(19)
C10 C16 C6 119.4(2)
C10 C16 C15 120.56(19)
C6 C16 C15 120.0(2)
C18 C17 C22 118.1(2)
C18 C17 C1 121.6(2)
C22 C17 C1 120.2(2)
C17 C18 C19 121.7(2)
C17 C18 H18 119.1
C19 C18 H18 119.1
C20 C19 C18 119.3(2)
C20 C19 H19 120.4
C18 C19 H19 120.4
O1 C20 C19 124.1(2)
O1 C20 C21 116.0(2)
C19 C20 C21 119.9(2)
C22 C21 C20 120.3(2)
C22 C21 H21 119.9
C20 C21 H21 119.9
C21 C22 C17 120.7(2)
C21 C22 H22 119.7
C17 C22 H22 119.7
O1 C23 H23A 109.5
O1 C23 H23B 109.5
H23A C23 H23B 109.5
O1 C23 H23C 109.5
H23A C23 H23C 109.5
H23B C23 H23C 109.5
N1 C24 C25 122.8(2)
N1 C24 C14 117.0(2)
C25 C24 C14 120.2(2)
C24 C25 C26 119.2(2)
C24 C25 H25 120.4
C26 C25 H25 120.4
C27 C26 C25 118.5(2)
C27 C26 H26 120.7
C25 C26 H26 120.7
C28 C27 C26 118.9(2)
C28 C27 H27 120.5
C26 C27 H27 120.5
N1 C28 C27 123.7(3)
N1 C28 H28 118.2
C27 C28 H28 118.2

loop_
_geom_bond_atom_site_label_1
_geom_bond_atom_site_label_2
_geom_bond_distance
O1 C20 1.371(3)
O1 C23 1.424(3)
N1 C24 1.343(3)
N1 C28 1.350(3)
C1 C2 1.389(3)
C1 C14 1.407(3)
C1 C17 1.491(3)
C2 C3 1.393(3)
C2 H2 0.9500
C3 C15 1.418(3)
C3 C4 1.443(3)
C4 C5 1.335(3)
C4 H4 0.9500
C5 C6 1.440(3)
C5 H5 0.9500
C6 C7 1.396(3)
C6 C16 1.423(3)
C7 C8 1.384(4)
C7 H7 0.9500
C8 C9 1.381(3)
C8 H8 0.9500
C9 C10 1.393(3)
C9 H9 0.9500
C10 C16 1.420(3)
C10 C11 1.430(3)
C11 C12 1.354(3)
C11 H11 0.9500
C12 C13 1.435(3)
C12 H12 0.9500
C13 C14 1.414(3)
C13 C15 1.427(3)
C14 C24 1.498(3)
C15 C16 1.424(3)
C17 C18 1.386(3)
C17 C22 1.396(3)
C18 C19 1.388(3)
C18 H18 0.9500
C19 C20 1.387(3)
C19 H19 0.9500
C20 C21 1.387(3)
C21 C22 1.383(3)
C21 H21 0.9500
C22 H22 0.9500
C23 H23A 0.9800
C23 H23B 0.9800
C23 H23C 0.9800
C24 C25 1.383(3)
C25 C26 1.384(3)
C25 H25 0.9500
C26 C27 1.379(4)
C26 H26 0.9500
C27 C28 1.371(4)
C27 H27 0.9500
C28 H28 0.9500

loop_
_geom_torsion_atom_site_label_1
_geom_torsion_atom_site_label_2
_geom_torsion_atom_site_label_3
_geom_torsion_atom_site_label_4
_geom_torsion
C14 C1 C2 C3 -1.0(4)
C17 C1 C2 C3 -179.7(2)
C1 C2 C3 C15 -1.0(4)
C1 C2 C3 C4 179.1(2)
C2 C3 C4 C5 177.9(2)
C15 C3 C4 C5 -2.0(4)
C3 C4 C5 C6 -0.4(4)
C4 C5 C6 C7 -176.9(2)
C4 C5 C6 C16 1.9(4)
C16 C6 C7 C8 0.8(4)
C5 C6 C7 C8 179.6(2)
C6 C7 C8 C9 0.8(4)
C7 C8 C9 C10 -1.5(4)
C8 C9 C10 C16 0.5(4)
C8 C9 C10 C11 179.8(2)
C9 C10 C11 C12 179.8(2)
C16 C10 C11 C12 -0.9(4)
C10 C11 C12 C13 -0.9(4)
C11 C12 C13 C14 -176.1(2)
C11 C12 C13 C15 1.5(3)
C2 C1 C14 C13 1.3(3)
C17 C1 C14 C13 180.0(2)
C2 C1 C14 C24 177.7(2)
C17 C1 C14 C24 -3.6(3)
C15 C13 C14 C1 0.3(3)
C12 C13 C14 C1 177.9(2)
C15 C13 C14 C24 -176.2(2)
C12 C13 C14 C24 1.5(3)
C2 C3 C15 C16 -177.0(2)
C4 C3 C15 C16 2.9(3)
C2 C3 C15 C13 2.6(3)
C4 C3 C15 C13 -177.5(2)
C14 C13 C15 C3 -2.2(3)
C12 C13 C15 C3 180.0(2)
C14 C13 C15 C16 177.4(2)
C12 C13 C15 C16 -0.4(3)
C9 C10 C16 C6 1.1(3)
C11 C10 C16 C6 -178.3(2)
C9 C10 C16 C15 -178.6(2)
C11 C10 C16 C15 2.0(3)
C7 C6 C16 C10 -1.8(3)
C5 C6 C16 C10 179.4(2)
C7 C6 C16 C15 177.9(2)
C5 C6 C16 C15 -0.9(3)
C3 C15 C16 C10 178.2(2)
C13 C15 C16 C10 -1.4(3)
C3 C15 C16 C6 -1.5(3)
C13 C15 C16 C6 178.9(2)
C2 C1 C17 C18 123.5(3)
C14 C1 C17 C18 -55.2(3)
C2 C1 C17 C22 -53.4(3)
C14 C1 C17 C22 127.9(2)
C22 C17 C18 C19 0.6(4)
C1 C17 C18 C19 -176.4(2)
C17 C18 C19 C20 -0.2(4)
C23 O1 C20 C19 5.0(4)
C23 O1 C20 C21 -174.9(2)
C18 C19 C20 O1 179.2(2)
C18 C19 C20 C21 -0.9(4)
O1 C20 C21 C22 -178.4(2)
C19 C20 C21 C22 1.7(4)
C20 C21 C22 C17 -1.4(4)
C18 C17 C22 C21 0.2(3)
C1 C17 C22 C21 177.2(2)
C28 N1 C24 C25 0.1(3)
C28 N1 C24 C14 178.1(2)
C1 C14 C24 N1 113.4(3)
C13 C14 C24 N1 -70.2(3)
C1 C14 C24 C25 -68.5(3)
C13 C14 C24 C25 107.9(3)
N1 C24 C25 C26 0.6(4)
C14 C24 C25 C26 -177.4(2)
C24 C25 C26 C27 -1.0(4)
C25 C26 C27 C28 0.8(4)
C24 N1 C28 C27 -0.4(4)
C26 C27 C28 N1 -0.1(4)
